data_7026771
loop_
_publ_author_name
'Park, In-Hyeok'
'Park, Ki-Min'
'Lee, Shim Sung'

_publ_section_title
;
 Preparation and characterisation of divalent hard and soft metal (M = Ca,
 Co, Cu, Zn, Cd, Hg and Pb) complexes of 1,10-dithia-18-crown-6:
 structural versatility.
;
_journal_issue 40
_journal_name_full 'Dalton transactions (Cambridge, England : 2003)'
_journal_page_first 9696
_journal_page_last 9704
_journal_paper_doi 10.1039/c0dt00696c
_journal_volume 39
_journal_year 2010
_chemical_formula_moiety 'C12 H30 Co O7 S2, 2(Cl O4)'
_chemical_formula_sum 'C12 H30 Cl2 Co O15 S2'
_chemical_formula_weight 608.31
_chemical_name_systematic
;
?
;
_space_group_IT_number 14
_symmetry_cell_setting monoclinic
_symmetry_space_group_name_Hall '-P 2ybc'
_symmetry_space_group_name_H-M 'P 1 21/c 1'
_atom_sites_solution_hydrogens geom
_atom_sites_solution_primary direct
_atom_sites_solution_secondary difmap
_audit_creation_method SHELXTL
_cell_angle_alpha 90.00
_cell_angle_beta 104.362(2)
_cell_angle_gamma 90.00
_cell_formula_units_Z 8
_cell_length_a 14.6164(9)
_cell_length_b 18.5780(12)
_cell_length_c 18.1561(11)
_cell_measurement_reflns_used 9847
_cell_measurement_temperature 171(2)
_cell_measurement_theta_max 27.45
_cell_measurement_theta_min 2.33
_cell_volume 4776.1(5)
_computing_cell_refinement 'Bruker APEX2'
_computing_data_collection 'Bruker APEX2'
_computing_data_reduction 'Bruker APEX2'
_computing_molecular_graphics 'Bruker SHELXTL'
_computing_publication_material 'Bruker SHELXTL'
_computing_structure_refinement 'Bruker SHELXTL'
_computing_structure_solution 'Bruker SHELXTL'
_diffrn_ambient_temperature 171(2)
_diffrn_measured_fraction_theta_full 0.996
_diffrn_measured_fraction_theta_max 0.996
_diffrn_measurement_device_type 'Bruker APEX-II CCD'
_diffrn_measurement_method '\f and \w scans'
_diffrn_radiation_monochromator graphite
_diffrn_radiation_source 'fine-focus sealed tube'
_diffrn_radiation_type MoK\a
_diffrn_radiation_wavelength 0.71073
_diffrn_reflns_av_R_equivalents 0.0315
_diffrn_reflns_av_sigmaI/netI 0.0289
_diffrn_reflns_limit_h_max 18
_diffrn_reflns_limit_h_min -18
_diffrn_reflns_limit_k_max 21
_diffrn_reflns_limit_k_min -24
_diffrn_reflns_limit_l_max 23
_diffrn_reflns_limit_l_min -23
_diffrn_reflns_number 44138
_diffrn_reflns_theta_full 27.48
_diffrn_reflns_theta_max 27.48
_diffrn_reflns_theta_min 1.44
_exptl_absorpt_coefficient_mu 1.185
_exptl_absorpt_correction_T_max 0.7641
_exptl_absorpt_correction_T_min 0.7030
_exptl_absorpt_correction_type multi-scan
_exptl_absorpt_process_details SADABS
_exptl_crystal_colour purple
_exptl_crystal_density_diffrn 1.692
_exptl_crystal_density_method 'not measured'
_exptl_crystal_description block
_exptl_crystal_F_000 2520
_exptl_crystal_size_max 0.32
_exptl_crystal_size_mid 0.24
_exptl_crystal_size_min 0.24
_refine_diff_density_max 0.967
_refine_diff_density_min -0.844
_refine_diff_density_rms 0.077
_refine_ls_extinction_method none
_refine_ls_goodness_of_fit_ref 1.038
_refine_ls_hydrogen_treatment constr
_refine_ls_matrix_type full
_refine_ls_number_parameters 577
_refine_ls_number_reflns 10899
_refine_ls_number_restraints 0
_refine_ls_restrained_S_all 1.038
_refine_ls_R_factor_all 0.0425
_refine_ls_R_factor_gt 0.0341
_refine_ls_shift/su_max 0.002
_refine_ls_shift/su_mean 0.000
_refine_ls_structure_factor_coef Fsqd
_refine_ls_weighting_details 'calc w=1/[\s^2^(Fo^2^)+(0.0386P)^2^+4.0012P] where P=(Fo^2^+2Fc^2^)/3'
_refine_ls_weighting_scheme calc
_refine_ls_wR_factor_gt 0.0836
_refine_ls_wR_factor_ref 0.0878
_reflns_number_gt 9222
_reflns_number_total 10899
_reflns_threshold_expression >2sigma(I)
_cod_data_source_file c0dt00696c.txt
_cod_data_source_block compound2a
_cod_depositor_comments
;
The following automatic conversions were performed:

'_symmetry_cell_setting' value 'Monoclinic' changed to 'monoclinic'
according to /home/saulius/struct/CIF-dictionaries/cif_core.dic
dictionary named 'cif_core.dic' version 2.4.2 from 2011-04-26.

Automatic conversion script
Id: cif_fix_values 1891 2012-01-12 08:04:46Z andrius 
;
_cod_original_sg_symbol_H-M P2(1)/c
_cod_database_code 7026771

loop_
_symmetry_equiv_pos_as_xyz
'x, y, z'
'-x, y+1/2, -z+1/2'
'-x, -y, -z'
'x, -y-1/2, z-1/2'

loop_
_atom_site_label
_atom_site_type_symbol
_atom_site_fract_x
_atom_site_fract_y
_atom_site_fract_z
_atom_site_U_iso_or_equiv
_atom_site_adp_type
_atom_site_occupancy
_atom_site_symmetry_multiplicity
_atom_site_calc_flag
_atom_site_refinement_flags
Co1 Co 0.186783(18) 0.535841(15) 0.916975(15) 0.01839(7) Uani 1 1 d .
S1 S -0.06733(4) 0.46891(4) 0.76183(3) 0.03073(13) Uani 1 1 d .
S2 S 0.27787(4) 0.51331(3) 1.04866(3) 0.02589(12) Uani 1 1 d .
O1W O 0.21065(10) 0.44390(8) 0.86151(8) 0.0248(3) Uani 1 1 d .
H1WA H 0.2654 0.4272 0.8719 0.030 Uiso 1 1 d R
H1WB H 0.1728 0.4071 0.8575 0.030 Uiso 1 1 d R
O2W O 0.29973(10) 0.58090(9) 0.88734(9) 0.0320(4) Uani 1 1 d .
H2WA H 0.2939 0.6158 0.8555 0.038 Uiso 1 1 d R
H2WB H 0.3553 0.5877 0.9186 0.038 Uiso 1 1 d R
O3W O 0.06419(10) 0.49010(8) 0.93404(8) 0.0227(3) Uani 1 1 d .
H3WA H 0.0760 0.4501 0.9556 0.027 Uiso 1 1 d R
H3WB H 0.0253 0.4854 0.8915 0.027 Uiso 1 1 d R
O1 O 0.08998(10) 0.58330(8) 0.82352(8) 0.0261(3) Uani 1 1 d .
O2 O 0.15301(10) 0.63365(8) 0.96270(9) 0.0302(4) Uani 1 1 d .
O3 O 0.14228(11) 0.37125(9) 1.00902(9) 0.0334(4) Uani 1 1 d .
O4 O 0.06621(11) 0.34727(8) 0.85581(9) 0.0302(3) Uani 1 1 d .
C1 C -0.02639(17) 0.54119(15) 0.71094(13) 0.0364(6) Uani 1 1 d .
H1A H -0.0327 0.5257 0.6577 0.044 Uiso 1 1 calc R
H1B H -0.0680 0.5835 0.7098 0.044 Uiso 1 1 calc R
C2 C 0.07488(16) 0.56407(15) 0.74457(12) 0.0332(5) Uani 1 1 d .
H2A H 0.1178 0.5242 0.7397 0.040 Uiso 1 1 calc R
H2B H 0.0901 0.6058 0.7158 0.040 Uiso 1 1 calc R
C3 C 0.06242(16) 0.65563(13) 0.83766(14) 0.0339(5) Uani 1 1 d .
H3A H -0.0015 0.6662 0.8056 0.041 Uiso 1 1 calc R
H3B H 0.1072 0.6908 0.8253 0.041 Uiso 1 1 calc R
C4 C 0.06290(15) 0.66092(13) 0.91997(14) 0.0328(5) Uani 1 1 d .
H4A H 0.0548 0.7116 0.9340 0.039 Uiso 1 1 calc R
H4B H 0.0108 0.6320 0.9307 0.039 Uiso 1 1 calc R
C5 C 0.16335(18) 0.63475(15) 1.04343(14) 0.0415(6) Uani 1 1 d .
H5A H 0.1130 0.6057 1.0568 0.050 Uiso 1 1 calc R
H5B H 0.1587 0.6847 1.0611 0.050 Uiso 1 1 calc R
C6 C 0.25959(18) 0.60354(15) 1.08058(15) 0.0424(7) Uani 1 1 d .
H6A H 0.2675 0.6027 1.1363 0.051 Uiso 1 1 calc R
H6B H 0.3088 0.6356 1.0699 0.051 Uiso 1 1 calc R
C7 C 0.20741(17) 0.46213(16) 1.10000(12) 0.0388(6) Uani 1 1 d .
H7A H 0.2335 0.4688 1.1553 0.047 Uiso 1 1 calc R
H7B H 0.1419 0.4807 1.0868 0.047 Uiso 1 1 calc R
C8 C 0.20649(18) 0.38299(15) 1.08119(14) 0.0413(6) Uani 1 1 d .
H8A H 0.2707 0.3672 1.0796 0.050 Uiso 1 1 calc R
H8B H 0.1866 0.3547 1.1208 0.050 Uiso 1 1 calc R
C9 C 0.15769(19) 0.30394(14) 0.97552(15) 0.0402(6) Uani 1 1 d .
H9A H 0.1633 0.2648 1.0134 0.048 Uiso 1 1 calc R
H9B H 0.2170 0.3059 0.9586 0.048 Uiso 1 1 calc R
C10 C 0.07581(18) 0.28940(13) 0.90877(16) 0.0385(6) Uani 1 1 d .
H10A H 0.0864 0.2438 0.8839 0.046 Uiso 1 1 calc R
H10B H 0.0171 0.2845 0.9263 0.046 Uiso 1 1 calc R
C11 C -0.00281(17) 0.33032(14) 0.78704(15) 0.0397(6) Uani 1 1 d .
H11A H -0.0649 0.3220 0.7983 0.048 Uiso 1 1 calc R
H11B H 0.0157 0.2858 0.7645 0.048 Uiso 1 1 calc R
C12 C -0.01025(17) 0.39119(15) 0.73192(13) 0.0388(6) Uani 1 1 d .
H12A H -0.0470 0.3754 0.6811 0.047 Uiso 1 1 calc R
H12B H 0.0537 0.4049 0.7277 0.047 Uiso 1 1 calc R
Co2 Co 0.309173(17) 0.446185(15) 0.578788(14) 0.01827(7) Uani 1 1 d .
S3 S 0.23085(4) 0.49719(3) 0.45233(3) 0.02582(12) Uani 1 1 d .
S4 S 0.55771(3) 0.48231(3) 0.75133(3) 0.02388(11) Uani 1 1 d .
O4W O 0.43592(9) 0.49686(8) 0.58002(8) 0.0219(3) Uani 1 1 d .
H4WA H 0.4721 0.4942 0.6237 0.026 Uiso 1 1 d R
H4WB H 0.4184 0.5408 0.5710 0.026 Uiso 1 1 d R
O5W O 0.19058(10) 0.39472(9) 0.58917(9) 0.0314(4) Uani 1 1 d .
H5WA H 0.1894 0.3633 0.6224 0.038 Uiso 1 1 d R
H5WB H 0.1364 0.3984 0.5596 0.038 Uiso 1 1 d R
O6W O 0.28159(10) 0.52449(8) 0.65189(8) 0.0246(3) Uani 1 1 d .
H6WA H 0.2279 0.5437 0.6366 0.030 Uiso 1 1 d R
H6WB H 0.3187 0.5599 0.6653 0.030 Uiso 1 1 d R
O5 O 0.34570(10) 0.36378(8) 0.51272(8) 0.0277(3) Uani 1 1 d .
O6 O 0.39346(10) 0.37667(8) 0.66292(8) 0.0248(3) Uani 1 1 d .
O8 O 0.36938(11) 0.62837(8) 0.53915(8) 0.0293(3) Uani 1 1 d .
O7 O 0.43307(10) 0.61867(8) 0.69637(8) 0.0271(3) Uani 1 1 d .
C13 C 0.25582(17) 0.41915(14) 0.40025(13) 0.0348(5) Uani 1 1 d .
H13A H 0.2041 0.3838 0.3960 0.042 Uiso 1 1 calc R
H13B H 0.2565 0.4343 0.3481 0.042 Uiso 1 1 calc R
C14 C 0.34834(17) 0.38277(14) 0.43636(13) 0.0349(5) Uani 1 1 d .
H14A H 0.3563 0.3391 0.4073 0.042 Uiso 1 1 calc R
H14B H 0.4017 0.4158 0.4371 0.042 Uiso 1 1 calc R
C15 C 0.42863(16) 0.32547(13) 0.55408(14) 0.0324(5) Uani 1 1 d .
H15A H 0.4858 0.3556 0.5593 0.039 Uiso 1 1 calc R
H15B H 0.4370 0.2805 0.5272 0.039 Uiso 1 1 calc R
C16 C 0.41258(16) 0.30896(12) 0.63030(14) 0.0315(5) Uani 1 1 d .
H16A H 0.3583 0.2758 0.6252 0.038 Uiso 1 1 calc R
H16B H 0.4692 0.2859 0.6632 0.038 Uiso 1 1 calc R
C17 C 0.41594(15) 0.37851(13) 0.74475(12) 0.0274(5) Uani 1 1 d .
H17A H 0.4008 0.3313 0.7641 0.033 Uiso 1 1 calc R
H17B H 0.3768 0.4155 0.7615 0.033 Uiso 1 1 calc R
C18 C 0.51967(14) 0.39540(12) 0.77786(12) 0.0267(5) Uani 1 1 d .
H18A H 0.5580 0.3576 0.7614 0.032 Uiso 1 1 calc R
H18B H 0.5328 0.3931 0.8340 0.032 Uiso 1 1 calc R
C19 C 0.49664(16) 0.54209(13) 0.80271(12) 0.0285(5) Uani 1 1 d .
H19A H 0.4314 0.5247 0.7976 0.034 Uiso 1 1 calc R
H19B H 0.5296 0.5421 0.8574 0.034 Uiso 1 1 calc R
C20 C 0.49424(16) 0.61726(13) 0.77162(12) 0.0305(5) Uani 1 1 d .
H20A H 0.4707 0.6511 0.8049 0.037 Uiso 1 1 calc R
H20B H 0.5587 0.6324 0.7701 0.037 Uiso 1 1 calc R
C21 C 0.43919(17) 0.68482(12) 0.65789(14) 0.0316(5) Uani 1 1 d .
H21A H 0.5008 0.6878 0.6446 0.038 Uiso 1 1 calc R
H21B H 0.4344 0.7259 0.6915 0.038 Uiso 1 1 calc R
C22 C 0.36103(17) 0.68819(12) 0.58759(14) 0.0323(5) Uani 1 1 d .
H22A H 0.2994 0.6861 0.6010 0.039 Uiso 1 1 calc R
H22B H 0.3643 0.7341 0.5606 0.039 Uiso 1 1 calc R
C23 C 0.30597(17) 0.63464(13) 0.46556(13) 0.0332(5) Uani 1 1 d .
H23A H 0.3263 0.6745 0.4371 0.040 Uiso 1 1 calc R
H23B H 0.2415 0.6454 0.4707 0.040 Uiso 1 1 calc R
C24 C 0.30558(17) 0.56478(14) 0.42294(12) 0.0323(5) Uani 1 1 d .
H24A H 0.3709 0.5462 0.4323 0.039 Uiso 1 1 calc R
H24B H 0.2823 0.5738 0.3677 0.039 Uiso 1 1 calc R
Cl1 Cl 0.05093(4) 0.62178(3) 0.53334(3) 0.03047(12) Uani 1 1 d .
O9 O 0.10295(16) 0.68291(14) 0.5653(2) 0.1193(14) Uani 1 1 d .
O10 O 0.0419(3) 0.6187(2) 0.45537(14) 0.1455(19) Uani 1 1 d .
O11 O 0.09971(13) 0.55943(11) 0.56871(11) 0.0460(5) Uani 1 1 d .
O12 O -0.04074(12) 0.62597(11) 0.54705(12) 0.0468(5) Uani 1 1 d .
Cl2 Cl 0.45823(4) 0.37115(3) 0.97134(3) 0.02867(12) Uani 1 1 d .
O13 O 0.4773(3) 0.30775(14) 0.93708(16) 0.1187(15) Uani 1 1 d .
O14 O 0.41449(19) 0.35463(12) 1.03014(13) 0.0681(7) Uani 1 1 d .
O15 O 0.40186(12) 0.41756(11) 0.91562(11) 0.0457(5) Uani 1 1 d .
Cl3 Cl 0.27464(4) 0.74383(3) 0.27799(3) 0.02646(12) Uani 1 1 d .
O16 O 0.5428(2) 0.4077(2) 1.0002(2) 0.160(2) Uani 1 1 d .
O17 O 0.20754(11) 0.71262(10) 0.31421(10) 0.0387(4) Uani 1 1 d .
O18 O 0.26434(17) 0.71347(12) 0.20456(11) 0.0601(6) Uani 1 1 d .
O19 O 0.36805(12) 0.73167(13) 0.32380(12) 0.0573(6) Uani 1 1 d .
O20 O 0.25888(13) 0.82052(9) 0.26952(10) 0.0407(4) Uani 1 1 d .
Cl4 Cl 0.22511(4) 0.25835(3) 0.25370(3) 0.03022(12) Uani 1 1 d .
O21 O 0.24703(19) 0.21304(17) 0.31712(18) 0.1010(11) Uani 1 1 d .
O22 O 0.15861(13) 0.31055(11) 0.26347(12) 0.0544(5) Uani 1 1 d .
O23 O 0.30865(13) 0.29209(12) 0.24513(13) 0.0552(5) Uani 1 1 d .
O24 O 0.1842(2) 0.21915(17) 0.18717(18) 0.1012(11) Uani 1 1 d .

loop_
_atom_site_aniso_label
_atom_site_aniso_U_11
_atom_site_aniso_U_22
_atom_site_aniso_U_33
_atom_site_aniso_U_23
_atom_site_aniso_U_13
_atom_site_aniso_U_12
Co1 0.01476(13) 0.01875(15) 0.02017(13) 0.00113(10) 0.00152(10) 0.00027(10)
S1 0.0211(3) 0.0431(4) 0.0262(3) -0.0036(2) 0.0023(2) -0.0010(2)
S2 0.0217(2) 0.0314(3) 0.0211(2) -0.0042(2) -0.00129(19) 0.0044(2)
O1W 0.0201(7) 0.0241(8) 0.0301(8) -0.0028(6) 0.0061(6) -0.0003(6)
O2W 0.0185(7) 0.0318(9) 0.0431(9) 0.0137(7) 0.0028(6) -0.0034(6)
O3W 0.0210(7) 0.0250(8) 0.0213(7) 0.0029(6) 0.0039(5) -0.0011(6)
O1 0.0221(7) 0.0280(9) 0.0250(7) 0.0083(6) 0.0001(6) 0.0023(6)
O2 0.0204(7) 0.0246(9) 0.0400(9) -0.0055(7) -0.0033(6) 0.0051(6)
O3 0.0350(9) 0.0304(9) 0.0326(8) 0.0094(7) 0.0043(7) 0.0025(7)
O4 0.0252(8) 0.0228(8) 0.0403(9) -0.0039(7) 0.0038(6) -0.0069(6)
C1 0.0288(12) 0.0512(16) 0.0238(11) 0.0081(10) -0.0039(9) 0.0001(11)
C2 0.0265(11) 0.0482(16) 0.0225(10) 0.0098(10) 0.0017(8) -0.0014(10)
C3 0.0246(11) 0.0262(13) 0.0479(14) 0.0147(11) 0.0035(10) 0.0062(9)
C4 0.0212(10) 0.0243(13) 0.0483(14) -0.0004(10) 0.0001(9) 0.0082(9)
C5 0.0390(14) 0.0398(16) 0.0385(13) -0.0205(12) -0.0039(11) 0.0114(12)
C6 0.0364(13) 0.0403(15) 0.0398(13) -0.0209(12) -0.0111(10) 0.0093(11)
C7 0.0325(12) 0.0664(19) 0.0175(10) 0.0002(11) 0.0063(9) 0.0024(12)
C8 0.0376(13) 0.0520(17) 0.0307(12) 0.0208(12) 0.0017(10) 0.0025(12)
C9 0.0466(15) 0.0268(14) 0.0496(15) 0.0128(11) 0.0163(12) 0.0064(11)
C10 0.0401(14) 0.0221(13) 0.0566(16) 0.0013(11) 0.0186(12) -0.0053(11)
C11 0.0291(12) 0.0357(15) 0.0490(15) -0.0186(12) 0.0000(10) -0.0062(10)
C12 0.0322(12) 0.0512(17) 0.0306(12) -0.0161(11) 0.0033(10) -0.0008(11)
Co2 0.01495(13) 0.01822(15) 0.01995(13) -0.00083(10) 0.00114(10) 0.00039(10)
S3 0.0219(2) 0.0328(3) 0.0202(2) 0.0005(2) 0.00035(18) 0.0016(2)
S4 0.0186(2) 0.0277(3) 0.0233(2) -0.0016(2) 0.00155(18) -0.0012(2)
O4W 0.0198(7) 0.0218(8) 0.0226(7) 0.0009(6) 0.0024(5) 0.0006(6)
O5W 0.0179(7) 0.0337(9) 0.0376(9) 0.0123(7) -0.0023(6) -0.0049(6)
O6W 0.0211(7) 0.0238(8) 0.0283(7) -0.0028(6) 0.0049(6) 0.0010(6)
O5 0.0250(7) 0.0265(9) 0.0289(8) -0.0066(6) 0.0018(6) 0.0038(6)
O6 0.0234(7) 0.0204(8) 0.0262(7) 0.0005(6) -0.0023(6) 0.0037(6)
O8 0.0359(8) 0.0226(8) 0.0268(8) 0.0042(6) 0.0027(6) 0.0047(7)
O7 0.0280(8) 0.0208(8) 0.0292(8) -0.0028(6) 0.0009(6) -0.0038(6)
C13 0.0351(12) 0.0422(15) 0.0231(10) -0.0101(10) -0.0002(9) -0.0008(11)
C14 0.0357(12) 0.0404(15) 0.0286(11) -0.0126(10) 0.0081(9) 0.0030(11)
C15 0.0254(11) 0.0257(13) 0.0437(13) -0.0067(10) 0.0041(9) 0.0081(9)
C16 0.0277(11) 0.0190(12) 0.0434(13) -0.0015(10) 0.0005(9) 0.0046(9)
C17 0.0220(10) 0.0314(13) 0.0261(10) 0.0067(9) 0.0004(8) -0.0017(9)
C18 0.0218(10) 0.0283(12) 0.0263(10) 0.0059(9) -0.0011(8) 0.0009(9)
C19 0.0287(11) 0.0326(13) 0.0221(10) -0.0054(9) 0.0024(8) 0.0023(9)
C20 0.0279(11) 0.0294(13) 0.0299(11) -0.0093(10) -0.0012(9) -0.0028(9)
C21 0.0342(12) 0.0201(12) 0.0400(13) -0.0019(10) 0.0082(10) -0.0035(9)
C22 0.0372(13) 0.0185(12) 0.0398(13) 0.0018(10) 0.0069(10) 0.0030(10)
C23 0.0352(12) 0.0319(14) 0.0299(11) 0.0111(10) 0.0029(9) 0.0022(10)
C24 0.0333(12) 0.0416(15) 0.0213(10) 0.0062(10) 0.0058(9) -0.0016(11)
Cl1 0.0236(2) 0.0369(3) 0.0309(3) 0.0059(2) 0.0068(2) 0.0077(2)
O9 0.0348(12) 0.0436(15) 0.267(5) -0.006(2) 0.0145(19) -0.0109(11)
O10 0.163(3) 0.242(5) 0.0370(13) 0.043(2) 0.0355(17) 0.134(3)
O11 0.0382(10) 0.0468(12) 0.0474(11) 0.0046(9) -0.0002(8) 0.0214(9)
O12 0.0279(9) 0.0442(12) 0.0724(13) 0.0071(10) 0.0201(9) 0.0065(8)
Cl2 0.0213(2) 0.0315(3) 0.0322(3) 0.0042(2) 0.00490(19) 0.0000(2)
O13 0.247(4) 0.0569(16) 0.091(2) 0.0354(15) 0.115(3) 0.081(2)
O14 0.1061(19) 0.0527(14) 0.0661(14) 0.0074(11) 0.0605(14) 0.0125(13)
O15 0.0311(9) 0.0482(12) 0.0508(11) 0.0092(9) -0.0030(8) 0.0088(8)
Cl3 0.0243(2) 0.0291(3) 0.0253(2) -0.0034(2) 0.00487(19) 0.0032(2)
O16 0.0736(19) 0.191(4) 0.159(3) 0.114(3) -0.079(2) -0.088(2)
O17 0.0251(8) 0.0427(11) 0.0475(10) 0.0088(8) 0.0073(7) -0.0027(7)
O18 0.0947(17) 0.0485(13) 0.0387(11) -0.0179(9) 0.0194(11) 0.0029(12)
O19 0.0234(9) 0.0834(16) 0.0615(13) 0.0253(12) 0.0035(8) 0.0060(10)
O20 0.0521(11) 0.0265(10) 0.0452(10) -0.0054(8) 0.0150(8) 0.0014(8)
Cl4 0.0255(2) 0.0294(3) 0.0371(3) 0.0020(2) 0.0103(2) 0.0046(2)
O21 0.0724(17) 0.122(2) 0.123(2) 0.095(2) 0.0509(16) 0.0387(16)
O22 0.0364(10) 0.0509(13) 0.0717(14) -0.0177(11) 0.0058(9) 0.0174(9)
O23 0.0354(10) 0.0586(14) 0.0757(15) 0.0178(11) 0.0215(10) -0.0047(9)
O24 0.0834(19) 0.105(2) 0.117(2) -0.085(2) 0.0282(17) -0.0204(16)

loop_
_atom_type_symbol
_atom_type_description
_atom_type_scat_dispersion_real
_atom_type_scat_dispersion_imag
_atom_type_scat_source
C C 0.0033 0.0016 'International Tables Vol C Tables 4.2.6.8 and 6.1.1.4'
H H 0.0000 0.0000 'International Tables Vol C Tables 4.2.6.8 and 6.1.1.4'
O O 0.0106 0.0060 'International Tables Vol C Tables 4.2.6.8 and 6.1.1.4'
S S 0.1246 0.1234 'International Tables Vol C Tables 4.2.6.8 and 6.1.1.4'
Cl Cl 0.1484 0.1585 'International Tables Vol C Tables 4.2.6.8 and 6.1.1.4'
Co Co 0.3494 0.9721 'International Tables Vol C Tables 4.2.6.8 and 6.1.1.4'

loop_
_geom_angle_atom_site_label_1
_geom_angle_atom_site_label_2
_geom_angle_atom_site_label_3
_geom_angle
O2W Co1 O1W 87.99(6)
O2W Co1 O3W 173.47(6)
O1W Co1 O3W 89.47(6)
O2W Co1 O2 91.95(7)
O1W Co1 O2 173.91(6)
O3W Co1 O2 89.94(6)
O2W Co1 O1 92.38(6)
O1W Co1 O1 96.57(6)
O3W Co1 O1 81.94(6)
O2 Co1 O1 77.35(6)
O2W Co1 S2 92.74(5)
O1W Co1 S2 102.56(4)
O3W Co1 S2 93.68(4)
O2 Co1 S2 83.53(4)
O1 Co1 S2 160.35(5)
C1 S1 C12 101.66(13)
C6 S2 C7 99.92(14)
C6 S2 Co1 93.78(8)
C7 S2 Co1 110.32(8)
C2 O1 C3 115.29(17)
C2 O1 Co1 127.04(14)
C3 O1 Co1 113.96(13)
C5 O2 C4 113.22(18)
C5 O2 Co1 116.04(14)
C4 O2 Co1 111.25(13)
C8 O3 C9 112.74(19)
C10 O4 C11 110.64(19)
C2 C1 S1 114.53(16)
O1 C2 C1 111.34(19)
O1 C3 C4 107.84(18)
O2 C4 C3 106.93(18)
O2 C5 C6 107.4(2)
C5 C6 S2 113.89(17)
C8 C7 S2 111.59(17)
O3 C8 C7 108.89(19)
O3 C9 C10 108.8(2)
O4 C10 C9 109.52(19)
O4 C11 C12 109.61(19)
C11 C12 S1 111.31(17)
O5W Co2 O4W 174.11(6)
O5W Co2 O6W 87.99(6)
O4W Co2 O6W 89.40(6)
O5W Co2 O5 93.08(7)
O4W Co2 O5 89.09(6)
O6W Co2 O5 175.19(6)
O5W Co2 O6 90.18(6)
O4W Co2 O6 84.93(6)
O6W Co2 O6 97.77(6)
O5 Co2 O6 77.55(6)
O5W Co2 S3 93.27(5)
O4W Co2 S3 92.44(4)
O6W Co2 S3 101.86(4)
O5 Co2 S3 82.76(4)
O6 Co2 S3 160.16(4)
C13 S3 C24 100.64(12)
C13 S3 Co2 94.05(8)
C24 S3 Co2 111.08(7)
C18 S4 C19 100.70(11)
C14 O5 C15 113.67(17)
C14 O5 Co2 116.35(14)
C15 O5 Co2 111.26(12)
C17 O6 C16 115.16(17)
C17 O6 Co2 131.70(13)
C16 O6 Co2 111.57(12)
C23 O8 C22 111.97(17)
C21 O7 C20 112.44(17)
C14 C13 S3 113.93(16)
O5 C14 C13 107.03(19)
O5 C15 C16 106.18(18)
O6 C16 C15 106.97(18)
O6 C17 C18 111.29(17)
C17 C18 S4 114.90(15)
C20 C19 S4 110.07(16)
O7 C20 C19 108.98(17)
O7 C21 C22 109.15(19)
O8 C22 C21 109.13(19)
O8 C23 C24 109.15(18)
C23 C24 S3 111.55(16)
O10 Cl1 O9 111.0(3)
O10 Cl1 O12 108.94(18)
O9 Cl1 O12 108.60(15)
O10 Cl1 O11 109.59(17)
O9 Cl1 O11 108.10(15)
O12 Cl1 O11 110.63(12)
O13 Cl2 O16 108.9(3)
O13 Cl2 O14 109.47(15)
O16 Cl2 O14 110.4(2)
O13 Cl2 O15 109.82(16)
O16 Cl2 O15 105.95(15)
O14 Cl2 O15 112.26(14)
O18 Cl3 O19 110.29(14)
O18 Cl3 O17 110.18(13)
O19 Cl3 O17 109.45(11)
O18 Cl3 O20 108.33(12)
O19 Cl3 O20 108.77(13)
O17 Cl3 O20 109.80(11)
O21 Cl4 O24 110.9(2)
O21 Cl4 O23 109.24(15)
O24 Cl4 O23 109.21(16)
O21 Cl4 O22 109.49(16)
O24 Cl4 O22 107.61(15)
O23 Cl4 O22 110.39(13)

loop_
_geom_bond_atom_site_label_1
_geom_bond_atom_site_label_2
_geom_bond_distance
Co1 O2W 2.0388(15)
Co1 O1W 2.0561(15)
Co1 O3W 2.0747(14)
Co1 O2 2.1067(16)
Co1 O1 2.1136(14)
Co1 S2 2.4668(6)
S1 C1 1.814(3)
S1 C12 1.817(3)
S2 C6 1.815(3)
S2 C7 1.819(3)
O1 C2 1.440(3)
O1 C3 1.444(3)
O2 C5 1.436(3)
O2 C4 1.444(2)
O3 C8 1.427(3)
O3 C9 1.433(3)
O4 C10 1.426(3)
O4 C11 1.432(3)
C1 C2 1.515(3)
C3 C4 1.496(3)
C5 C6 1.516(3)
C7 C8 1.509(4)
C9 C10 1.502(4)
C11 C12 1.496(4)
Co2 O5W 2.0289(15)
Co2 O4W 2.0732(14)
Co2 O6W 2.0751(15)
Co2 O5 2.0941(15)
Co2 O6 2.1414(14)
Co2 S3 2.4852(6)
S3 C13 1.817(2)
S3 C24 1.829(2)
S4 C18 1.811(2)
S4 C19 1.820(2)
O5 C14 1.440(3)
O5 C15 1.445(3)
O6 C17 1.440(2)
O6 C16 1.447(3)
O8 C23 1.430(3)
O8 C22 1.441(3)
O7 C21 1.427(3)
O7 C20 1.436(2)
C13 C14 1.508(3)
C15 C16 1.492(3)
C17 C18 1.519(3)
C19 C20 1.503(3)
C21 C22 1.488(3)
C23 C24 1.510(3)
Cl1 O10 1.390(2)
Cl1 O9 1.409(3)
Cl1 O12 1.4244(17)
Cl1 O11 1.4267(18)
Cl2 O13 1.392(2)
Cl2 O16 1.393(2)
Cl2 O14 1.408(2)
Cl2 O15 1.4256(18)
Cl3 O18 1.4208(19)
Cl3 O19 1.4295(18)
Cl3 O17 1.4320(17)
Cl3 O20 1.4453(19)
Cl4 O21 1.398(2)
Cl4 O24 1.410(2)
Cl4 O23 1.4151(19)
Cl4 O22 1.4152(18)

loop_
_geom_hbond_atom_site_label_D
_geom_hbond_atom_site_label_H
_geom_hbond_atom_site_label_A
_geom_hbond_distance_DH
_geom_hbond_distance_HA
_geom_hbond_distance_DA
_geom_hbond_angle_DHA
_geom_hbond_site_symmetry_A
O1W H1WA O15 0.83 1.96 2.767(2) 161.1 .
O1W H1WB O4 0.87 1.91 2.754(2) 163.3 .
O2W H2WA O20 0.86 1.92 2.766(2) 166.5 4_576
O2W H2WB O16 0.88 1.82 2.680(3) 166.4 3_667
O3W H3WA O3 0.84 1.89 2.695(2) 161.7 .
O3W H3WA O4 0.84 2.61 3.013(2) 110.7 .
O4W H4WB O8 0.86 1.81 2.666(2) 171.5 .
O5W H5WA O24 0.84 1.94 2.781(3) 171.7 4_566
O5W H5WB O12 0.84 2.14 2.894(3) 149.5 3_566
O6W H6WA O11 0.84 1.99 2.789(2) 157.0 .
O6W H6WB O7 0.85 1.96 2.780(2) 162.3 .
